data_7208559
loop_
_publ_author_name
'Ma, Jie'
'Jiang, Fei-Long'
'Chen, Lian'
'Wu, Ming-Yan'
'Zhang, Shu-Quan'
'Xiong, Ke-cai'
'Han, Dong'
'Hong, Mao-Chun'

_publ_section_title
;
 Structure and photoluminescent properties of lanthanide coordination
 polymers based on two isomers of iminodiacetic acid substituted
 isophthalate and terephthalate ligands
;
_journal_issue 18
_journal_name_full CrystEngComm
_journal_page_first 6055
_journal_paper_doi 10.1039/c2ce25655j
_journal_volume 14
_journal_year 2012
_chemical_formula_moiety 'C14 H17 N2 O9 Tb'
_chemical_formula_sum 'C14 H17 N2 O9 Tb'
_chemical_formula_weight 516.22
_chemical_name_systematic
;
?
;
_space_group_IT_number 2
_symmetry_cell_setting triclinic
_symmetry_space_group_name_Hall '-P 1'
_symmetry_space_group_name_H-M 'P -1'
_atom_sites_solution_hydrogens geom
_atom_sites_solution_primary direct
_atom_sites_solution_secondary difmap
_audit_creation_method SHELXL-97
_cell_angle_alpha 106.388(6)
_cell_angle_beta 107.720(5)
_cell_angle_gamma 110.452(2)
_cell_formula_units_Z 2
_cell_length_a 9.642(6)
_cell_length_b 10.142(7)
_cell_length_c 10.654(7)
_cell_measurement_reflns_used 1055
_cell_measurement_temperature 293.1500
_cell_measurement_theta_max 27.4642
_cell_measurement_theta_min 2.5078
_cell_volume 837.1(10)
_computing_cell_refinement CrystalClear
_computing_data_collection 'CrystalClear (Rigaku, 2000)'
_computing_data_reduction CrystalClear
_computing_molecular_graphics 'SHELXL-97 (Sheldrick, 1997)'
_computing_publication_material 'SHELXL-97 (Sheldrick, 1997)'
_computing_structure_refinement 'SHELXL-97 (Sheldrick, 1997)'
_computing_structure_solution 'SHELXS-97 (Sheldrick, 1990)'
_diffrn_ambient_temperature 293.1500
_diffrn_measured_fraction_theta_full 0.994
_diffrn_measured_fraction_theta_max 0.994
_diffrn_measurement_device_type 'Scxmini CCD area-detector'
_diffrn_measurement_method \w
_diffrn_radiation_monochromator graphite
_diffrn_radiation_source 'fine-focus sealed tube'
_diffrn_radiation_type MoK\a
_diffrn_radiation_wavelength 0.71073
_diffrn_reflns_av_R_equivalents 0.0332
_diffrn_reflns_av_sigmaI/netI 0.0569
_diffrn_reflns_limit_h_max 10
_diffrn_reflns_limit_h_min -12
_diffrn_reflns_limit_k_max 13
_diffrn_reflns_limit_k_min -13
_diffrn_reflns_limit_l_max 13
_diffrn_reflns_limit_l_min -13
_diffrn_reflns_number 6600
_diffrn_reflns_theta_full 27.47
_diffrn_reflns_theta_max 27.47
_diffrn_reflns_theta_min 2.23
_exptl_absorpt_coefficient_mu 4.277
_exptl_absorpt_correction_T_max 1.0000
_exptl_absorpt_correction_T_min 0.5277
_exptl_absorpt_correction_type multi-scan
_exptl_absorpt_process_details '(CrystalClear; Rigaku, 2000)'
_exptl_crystal_colour colorless
_exptl_crystal_density_diffrn 2.048
_exptl_crystal_density_method 'not measured'
_exptl_crystal_description block
_exptl_crystal_F_000 504
_exptl_crystal_size_max 0.3
_exptl_crystal_size_mid 0.2
_exptl_crystal_size_min 0.1
_refine_diff_density_max 1.346
_refine_diff_density_min -1.751
_refine_diff_density_rms 0.158
_refine_ls_extinction_method none
_refine_ls_goodness_of_fit_ref 1.038
_refine_ls_hydrogen_treatment constr
_refine_ls_matrix_type full
_refine_ls_number_parameters 237
_refine_ls_number_reflns 3812
_refine_ls_number_restraints 0
_refine_ls_restrained_S_all 1.038
_refine_ls_R_factor_all 0.0416
_refine_ls_R_factor_gt 0.0363
_refine_ls_shift/su_max 0.001
_refine_ls_shift/su_mean 0.000
_refine_ls_structure_factor_coef Fsqd
_refine_ls_weighting_details 'calc w=1/[\s^2^(Fo^2^)+(0.0435P)^2^+0.0000P] where P=(Fo^2^+2Fc^2^)/3'
_refine_ls_weighting_scheme calc
_refine_ls_wR_factor_gt 0.0806
_refine_ls_wR_factor_ref 0.0841
_reflns_number_gt 3433
_reflns_number_total 3812
_reflns_threshold_expression >2sigma(I)
_cod_data_source_file c2ce25655j.txt
_cod_data_source_block complex2
_cod_depositor_comments
;
The following automatic conversions were performed:

'_exptl_absorpt_correction_type' value 'Multi-scan' changed to
'multi-scan' according to
/home/saulius/struct/CIF-dictionaries/cif_core.dic dictionary named
'cif_core.dic' version 2.4.1 from 2010-06-29.

Automatic conversion script
Id: cif_fix_values 1891 2012-01-12 08:04:46Z andrius 
;
_cod_original_sg_symbol_H-M P-1
_cod_database_code 7208559

loop_
_symmetry_equiv_pos_as_xyz
'x, y, z'
'-x, -y, -z'

loop_
_atom_site_label
_atom_site_type_symbol
_atom_site_fract_x
_atom_site_fract_y
_atom_site_fract_z
_atom_site_U_iso_or_equiv
_atom_site_adp_type
_atom_site_occupancy
_atom_site_symmetry_multiplicity
_atom_site_calc_flag
_atom_site_refinement_flags
Tb1 Tb 1.16364(3) 0.43928(2) 0.11371(2) 0.02141(9) Uani 1 1 d .
O1 O 0.9459(6) 0.2792(6) 0.6077(4) 0.0549(13) Uani 1 1 d .
N1 N 0.7403(5) 0.1272(5) 0.0666(4) 0.0280(9) Uani 1 1 d .
C1 C 0.7188(6) 0.2157(5) 0.1790(5) 0.0246(10) Uani 1 1 d .
O2 O 0.8418(5) 0.4283(5) 0.6841(4) 0.0454(11) Uani 1 1 d .
N2 N 0.3228(7) 0.2054(6) 0.5019(6) 0.0514(14) Uani 1 1 d .
C2 C 0.8005(6) 0.2418(6) 0.3231(5) 0.0286(11) Uani 1 1 d .
H2 H 0.8739 0.2001 0.3463 0.034 Uiso 1 1 calc R
O3 O 0.4297(4) 0.4915(4) 0.3120(4) 0.0305(8) Uani 1 1 d .
C3 C 0.7765(6) 0.3277(6) 0.4335(5) 0.0270(10) Uani 1 1 d .
O4 O 0.3663(5) 0.3674(5) 0.0814(4) 0.0360(9) Uani 1 1 d .
C4 C 0.6677(6) 0.3881(6) 0.4010(5) 0.0289(11) Uani 1 1 d .
H4 H 0.6514 0.4474 0.4764 0.035 Uiso 1 1 calc R
O5 O 1.0751(5) 0.2207(5) 0.1456(5) 0.0489(11) Uani 1 1 d .
C5 C 0.5839(6) 0.3608(6) 0.2579(5) 0.0266(10) Uani 1 1 d .
O6 O 1.0680(5) 0.0450(5) 0.2274(5) 0.0516(12) Uani 1 1 d .
C6 C 0.6083(6) 0.2751(6) 0.1464(5) 0.0262(10) Uani 1 1 d .
H6 H 0.5498 0.2570 0.0485 0.031 Uiso 1 1 calc R
O7 O 0.8787(4) 0.3914(4) 0.0114(4) 0.0277(7) Uani 1 1 d .
C7 C 0.8635(6) 0.3476(6) 0.5865(5) 0.0298(11) Uani 1 1 d .
O8 O 0.6353(5) 0.2995(5) -0.1705(4) 0.0424(10) Uani 1 1 d .
C8 C 0.4541(6) 0.4105(6) 0.2143(5) 0.0267(10) Uani 1 1 d .
O9 O 1.0443(5) 0.2687(4) -0.1378(4) 0.0377(9) Uani 1 1 d .
C9 C 0.8111(6) 0.0261(6) 0.0889(6) 0.0294(11) Uani 1 1 d .
H9A H 0.7692 -0.0608 -0.0073 0.035 Uiso 1 1 calc R
H9B H 0.7712 -0.0199 0.1496 0.035 Uiso 1 1 calc R
C10 C 0.9991(6) 0.1049(5) 0.1617(5) 0.0270(10) Uani 1 1 d .
C11 C 0.6746(6) 0.1205(5) -0.0768(5) 0.0253(10) Uani 1 1 d .
H11A H 0.5522 0.0657 -0.1204 0.030 Uiso 1 1 calc R
H11B H 0.7078 0.0579 -0.1392 0.030 Uiso 1 1 calc R
C12 C 0.7315(6) 0.2801(6) -0.0787(5) 0.0240(10) Uani 1 1 d .
C13 C 0.2383(10) 0.1832(11) 0.5951(11) 0.087(3) Uani 1 1 d .
H13A H 0.3154 0.1949 0.6873 0.131 Uiso 1 1 calc R
H13B H 0.1425 0.0784 0.5440 0.131 Uiso 1 1 calc R
H13C H 0.2010 0.2617 0.6156 0.131 Uiso 1 1 calc R
C14 C 0.3973(9) 0.1011(8) 0.4823(8) 0.0597(19) Uani 1 1 d .
H14A H 0.4762 0.1218 0.5782 0.090 Uiso 1 1 calc R
H14B H 0.4552 0.1203 0.4228 0.090 Uiso 1 1 calc R
H14C H 0.3101 -0.0080 0.4329 0.090 Uiso 1 1 calc R

loop_
_atom_site_aniso_label
_atom_site_aniso_U_11
_atom_site_aniso_U_22
_atom_site_aniso_U_33
_atom_site_aniso_U_23
_atom_site_aniso_U_13
_atom_site_aniso_U_12
Tb1 0.02233(13) 0.02651(13) 0.01705(13) 0.01027(9) 0.00552(10) 0.01551(10)
O1 0.082(3) 0.088(4) 0.030(2) 0.032(2) 0.024(2) 0.071(3)
N1 0.036(2) 0.037(2) 0.022(2) 0.0152(18) 0.015(2) 0.026(2)
C1 0.023(2) 0.030(2) 0.022(2) 0.0112(19) 0.008(2) 0.016(2)
O2 0.057(3) 0.072(3) 0.0205(19) 0.0164(19) 0.016(2) 0.050(3)
N2 0.043(3) 0.042(3) 0.052(3) 0.008(3) 0.014(3) 0.019(2)
C2 0.031(3) 0.039(3) 0.025(2) 0.016(2) 0.010(2) 0.025(2)
O3 0.0306(19) 0.041(2) 0.0219(18) 0.0090(15) 0.0094(16) 0.0243(17)
C3 0.030(3) 0.037(3) 0.018(2) 0.014(2) 0.008(2) 0.021(2)
O4 0.034(2) 0.052(2) 0.0211(18) 0.0097(16) 0.0061(17) 0.0309(19)
C4 0.034(3) 0.040(3) 0.020(2) 0.012(2) 0.013(2) 0.024(2)
O5 0.034(2) 0.045(2) 0.069(3) 0.037(2) 0.016(2) 0.016(2)
C5 0.023(2) 0.032(3) 0.026(2) 0.014(2) 0.008(2) 0.016(2)
O6 0.047(3) 0.042(2) 0.051(3) 0.024(2) -0.003(2) 0.024(2)
C6 0.021(2) 0.039(3) 0.021(2) 0.015(2) 0.007(2) 0.017(2)
O7 0.0220(17) 0.0318(19) 0.0276(18) 0.0160(15) 0.0052(16) 0.0136(15)
C7 0.030(3) 0.043(3) 0.020(2) 0.015(2) 0.010(2) 0.022(2)
O8 0.032(2) 0.044(2) 0.037(2) 0.0244(19) -0.0025(19) 0.0135(18)
C8 0.022(2) 0.031(3) 0.026(3) 0.012(2) 0.008(2) 0.015(2)
O9 0.055(2) 0.036(2) 0.0176(17) 0.0094(15) 0.0060(18) 0.028(2)
C9 0.033(3) 0.031(3) 0.030(3) 0.014(2) 0.013(2) 0.021(2)
C10 0.032(3) 0.024(2) 0.025(2) 0.0093(19) 0.009(2) 0.017(2)
C11 0.026(2) 0.027(2) 0.021(2) 0.0113(19) 0.009(2) 0.011(2)
C12 0.024(2) 0.033(3) 0.018(2) 0.0098(19) 0.009(2) 0.017(2)
C13 0.051(5) 0.092(7) 0.091(7) 0.016(5) 0.033(5) 0.025(5)
C14 0.052(4) 0.058(4) 0.049(4) 0.011(3) 0.006(4) 0.031(4)

loop_
_atom_type_symbol
_atom_type_description
_atom_type_scat_dispersion_real
_atom_type_scat_dispersion_imag
_atom_type_scat_source
C C 0.0033 0.0016 'International Tables Vol C Tables 4.2.6.8 and 6.1.1.4'
N N 0.0061 0.0033 'International Tables Vol C Tables 4.2.6.8 and 6.1.1.4'
O O 0.0106 0.0060 'International Tables Vol C Tables 4.2.6.8 and 6.1.1.4'
Tb Tb -0.1723 4.1537 'International Tables Vol C Tables 4.2.6.8 and 6.1.1.4'
H H 0.0000 0.0000 'International Tables Vol C Tables 4.2.6.8 and 6.1.1.4'

loop_
_geom_angle_atom_site_label_1
_geom_angle_atom_site_label_2
_geom_angle_atom_site_label_3
_geom_angle
_geom_angle_site_symmetry_1
_geom_angle_site_symmetry_3
O2 Tb1 O5 90.67(18) 2_766 .
O2 Tb1 O9 154.49(16) 2_766 .
O5 Tb1 O9 85.54(16) . .
O2 Tb1 O4 130.69(13) 2_766 1_655
O5 Tb1 O4 82.60(15) . 1_655
O9 Tb1 O4 73.85(13) . 1_655
O2 Tb1 O7 80.22(14) 2_766 .
O5 Tb1 O7 88.49(13) . .
O9 Tb1 O7 74.47(13) . .
O4 Tb1 O7 147.63(12) 1_655 .
O2 Tb1 O8 81.53(16) 2_766 2_765
O5 Tb1 O8 154.84(15) . 2_765
O9 Tb1 O8 111.41(14) . 2_765
O4 Tb1 O8 84.51(15) 1_655 2_765
O7 Tb1 O8 113.40(12) . 2_765
O2 Tb1 O7 96.28(14) 2_766 2_765
O5 Tb1 O7 152.59(14) . 2_765
O9 Tb1 O7 76.81(13) . 2_765
O4 Tb1 O7 111.66(13) 1_655 2_765
O7 Tb1 O7 66.79(13) . 2_765
O8 Tb1 O7 52.54(12) 2_765 2_765
O2 Tb1 O3 78.10(13) 2_766 1_655
O5 Tb1 O3 79.34(14) . 1_655
O9 Tb1 O3 125.60(12) . 1_655
O4 Tb1 O3 52.62(12) 1_655 1_655
O7 Tb1 O3 154.92(12) . 1_655
O8 Tb1 O3 75.66(12) 2_765 1_655
O7 Tb1 O3 128.03(12) 2_765 1_655
O2 Tb1 C8 104.74(15) 2_766 1_655
O5 Tb1 C8 77.35(15) . 1_655
O9 Tb1 C8 99.03(14) . 1_655
O4 Tb1 C8 26.16(13) 1_655 1_655
O7 Tb1 C8 164.94(13) . 1_655
O8 Tb1 C8 81.56(14) 2_765 1_655
O7 Tb1 C8 125.69(13) 2_765 1_655
O3 Tb1 C8 26.70(12) 1_655 1_655
O2 Tb1 C12 87.39(15) 2_766 2_765
O5 Tb1 C12 177.73(14) . 2_765
O9 Tb1 C12 95.71(14) . 2_765
O4 Tb1 C12 99.57(14) 1_655 2_765
O7 Tb1 C12 90.02(12) . 2_765
O8 Tb1 C12 25.74(13) 2_765 2_765
O7 Tb1 C12 26.86(12) 2_765 2_765
O3 Tb1 C12 101.39(13) 1_655 2_765
C8 Tb1 C12 104.29(14) 1_655 2_765
C1 N1 C11 120.5(4) . .
C1 N1 C9 120.0(4) . .
C11 N1 C9 119.0(4) . .
C2 C1 N1 121.5(4) . .
C2 C1 C6 118.6(4) . .
N1 C1 C6 119.9(4) . .
C7 O2 Tb1 168.7(4) . 2_766
C14 N2 C13 111.1(6) . .
C3 C2 C1 121.1(4) . .
C3 C2 H2 119.5 . .
C1 C2 H2 119.5 . .
C8 O3 Tb1 89.5(3) . 1_455
C2 C3 C4 120.1(4) . .
C2 C3 C7 118.8(4) . .
C4 C3 C7 121.0(4) . .
C8 O4 Tb1 96.6(3) . 1_455
C5 C4 C3 119.3(4) . .
C5 C4 H4 120.3 . .
C3 C4 H4 120.3 . .
C10 O5 Tb1 167.0(4) . .
C4 C5 C6 120.8(4) . .
C4 C5 C8 121.6(4) . .
C6 C5 C8 117.5(4) . .
C5 C6 C1 120.1(4) . .
C5 C6 H6 120.0 . .
C1 C6 H6 120.0 . .
C12 O7 Tb1 140.7(3) . .
C12 O7 Tb1 90.7(3) . 2_765
Tb1 O7 Tb1 113.21(13) . 2_765
O1 C7 O2 123.9(5) . .
O1 C7 C3 118.8(4) . .
O2 C7 C3 117.3(4) . .
C12 O8 Tb1 95.7(3) . 2_765
O4 C8 O3 120.3(4) . .
O4 C8 C5 119.9(4) . .
O3 C8 C5 119.8(4) . .
O4 C8 Tb1 57.3(2) . 1_455
O3 C8 Tb1 63.8(2) . 1_455
C5 C8 Tb1 168.2(3) . 1_455
N1 C9 C10 115.3(4) . .
N1 C9 H9A 108.5 . .
C10 C9 H9A 108.5 . .
N1 C9 H9B 108.5 . .
C10 C9 H9B 108.5 . .
H9A C9 H9B 107.5 . .
O5 C10 O6 123.4(5) . .
O5 C10 C9 118.2(4) . .
O6 C10 C9 118.3(5) . .
N1 C11 C12 114.1(4) . .
N1 C11 H11A 108.7 . .
C12 C11 H11A 108.7 . .
N1 C11 H11B 108.7 . .
C12 C11 H11B 108.7 . .
H11A C11 H11B 107.6 . .
O8 C12 O7 120.8(5) . .
O8 C12 C11 119.1(4) . .
O7 C12 C11 120.1(4) . .
O8 C12 Tb1 58.6(3) . 2_765
O7 C12 Tb1 62.4(3) . 2_765
C11 C12 Tb1 173.4(3) . 2_765
N2 C13 H13A 109.5 . .
N2 C13 H13B 109.5 . .
H13A C13 H13B 109.5 . .
N2 C13 H13C 109.5 . .
H13A C13 H13C 109.5 . .
H13B C13 H13C 109.5 . .
N2 C14 H14A 109.5 . .
N2 C14 H14B 109.5 . .
H14A C14 H14B 109.5 . .
N2 C14 H14C 109.5 . .
H14A C14 H14C 109.5 . .
H14B C14 H14C 109.5 . .

loop_
_geom_bond_atom_site_label_1
_geom_bond_atom_site_label_2
_geom_bond_distance
_geom_bond_site_symmetry_2
Tb1 O2 2.221(4) 2_766
Tb1 O5 2.245(4) .
Tb1 O9 2.369(4) .
Tb1 O4 2.395(4) 1_655
Tb1 O7 2.433(4) .
Tb1 O8 2.436(4) 2_765
Tb1 O7 2.519(3) 2_765
Tb1 O3 2.539(4) 1_655
Tb1 C8 2.828(5) 1_655
Tb1 C12 2.842(5) 2_765
O1 C7 1.237(6) .
N1 C1 1.399(6) .
N1 C11 1.437(6) .
N1 C9 1.449(6) .
C1 C2 1.392(7) .
C1 C6 1.400(6) .
O2 C7 1.251(6) .
O2 Tb1 2.221(4) 2_766
N2 C14 1.475(8) .
N2 C13 1.480(9) .
C2 C3 1.387(7) .
C2 H2 0.9500 .
O3 C8 1.271(6) .
O3 Tb1 2.539(4) 1_455
C3 C4 1.394(7) .
C3 C7 1.505(7) .
O4 C8 1.255(6) .
O4 Tb1 2.395(4) 1_455
C4 C5 1.382(7) .
C4 H4 0.9500 .
O5 C10 1.239(6) .
C5 C6 1.397(7) .
C5 C8 1.501(6) .
O6 C10 1.240(6) .
C6 H6 0.9500 .
O7 C12 1.284(6) .
O7 Tb1 2.519(3) 2_765
O8 C12 1.240(6) .
O8 Tb1 2.436(4) 2_765
C8 Tb1 2.828(5) 1_455
C9 C10 1.519(7) .
C9 H9A 0.9900 .
C9 H9B 0.9900 .
C11 C12 1.526(7) .
C11 H11A 0.9900 .
C11 H11B 0.9900 .
C12 Tb1 2.842(5) 2_765
C13 H13A 0.9800 .
C13 H13B 0.9800 .
C13 H13C 0.9800 .
C14 H14A 0.9800 .
C14 H14B 0.9800 .
C14 H14C 0.9800 .
